data_1551163
loop_
_publ_author_name
'Brunet, Gabriel'
'Marin, Riccardo'
'Monks, Melissa-Jane'
'Resch-Genger, Ute'
'Galico, Diogo Alves'
'Sigoli, Fernando Aparecido'
'Suturina, Elizaveta A.'
'Hemmer, Eva'
'Murugesu, Muralee'

_publ_section_title
;
 Exploring the dual functionality of an ytterbium complex for molecular
 optical thermometry and slow magnetic relaxation
;
_journal_name_full 'Chemical Science'
_journal_paper_doi 10.1039/C9SC00343F
_journal_year 2019
_chemical_formula_sum 'C40 H46 N8 O14 Yb2'
_chemical_formula_weight 1208.93
_space_group_crystal_system triclinic
_space_group_IT_number 2
_space_group_name_Hall '-P 1'
_space_group_name_H-M_alt 'P -1'
_symmetry_space_group_name_Hall '-P 1'
_symmetry_space_group_name_H-M 'P -1'
_atom_sites_solution_hydrogens mixed
_audit_creation_method SHELXL-2018/3
_audit_update_record
;
2018-07-19 deposited with the CCDC.    2019-05-28 downloaded from the CCDC.
;
_cell_angle_alpha 66.542(3)
_cell_angle_beta 65.408(3)
_cell_angle_gamma 79.755(3)
_cell_formula_units_Z 1
_cell_length_a 10.4586(16)
_cell_length_b 10.5142(16)
_cell_length_c 11.4718(17)
_cell_measurement_reflns_used 9844
_cell_measurement_temperature 200(2)
_cell_measurement_theta_max 28.31
_cell_measurement_theta_min 2.35
_cell_volume 1052.1(3)
_computing_cell_refinement 'APEX II (Bruker, 2009)'
_computing_data_collection 'APEX II (Bruker, 2009)'
_computing_data_reduction 'SAINT (Bruker)'
_computing_molecular_graphics 'Mercury (Macrae et al., 2008)'
_computing_publication_material 'CIFTAB (Sheldrick, 1997)'
_computing_structure_refinement 'SHELXL-2016/6 (Sheldrick, 2016)'
_computing_structure_solution 'SHELXT 2014/5 (Sheldrick, 2014)'
_diffrn_ambient_temperature 200(2)
_diffrn_measured_fraction_theta_full 1.000
_diffrn_measured_fraction_theta_max 0.997
_diffrn_measurement_device_type 'Bruker APEX-II CCD'
_diffrn_measurement_method '\f and \w scans'
_diffrn_radiation_type MoK\a
_diffrn_radiation_wavelength 0.71073
_diffrn_reflns_av_R_equivalents 0.0213
_diffrn_reflns_av_unetI/netI 0.0139
_diffrn_reflns_Laue_measured_fraction_full 1.000
_diffrn_reflns_Laue_measured_fraction_max 0.997
_diffrn_reflns_limit_h_max 13
_diffrn_reflns_limit_h_min -13
_diffrn_reflns_limit_k_max 14
_diffrn_reflns_limit_k_min -14
_diffrn_reflns_limit_l_max 15
_diffrn_reflns_limit_l_min -15
_diffrn_reflns_number 26830
_diffrn_reflns_point_group_measured_fraction_full 1.000
_diffrn_reflns_point_group_measured_fraction_max 0.997
_diffrn_reflns_theta_full 25.242
_diffrn_reflns_theta_max 28.338
_diffrn_reflns_theta_min 2.095
_exptl_absorpt_coefficient_mu 4.496
_exptl_absorpt_correction_T_max 0.7457
_exptl_absorpt_correction_T_min 0.4991
_exptl_absorpt_correction_type multi-scan
_exptl_absorpt_process_details
;
 SADABS 2016/2: Krause, L., Herbst-Irmer, R., Sheldrick G.M. & Stalke D.,
 J. Appl. Cryst. 48 (2015) 3-10
;
_exptl_crystal_colour yellow
_exptl_crystal_density_diffrn 1.908
_exptl_crystal_description block
_exptl_crystal_F_000 594
_exptl_crystal_preparation 'Magnetic properties,Luminescent'
_exptl_crystal_size_max 0.480
_exptl_crystal_size_mid 0.230
_exptl_crystal_size_min 0.150
_refine_diff_density_max 0.404
_refine_diff_density_min -0.369
_refine_diff_density_rms 0.060
_refine_ls_extinction_coef 0.00343(18)
_refine_ls_extinction_expression Fc^*^=kFc[1+0.001xFc^2^\l^3^/sin(2\q)]^-1/4^
_refine_ls_extinction_method 'SHELXL-2018/3 (Sheldrick 2018)'
_refine_ls_goodness_of_fit_ref 1.068
_refine_ls_hydrogen_treatment mixed
_refine_ls_matrix_type full
_refine_ls_number_parameters 296
_refine_ls_number_reflns 5220
_refine_ls_number_restraints 1
_refine_ls_restrained_S_all 1.068
_refine_ls_R_factor_all 0.0121
_refine_ls_R_factor_gt 0.0115
_refine_ls_shift/su_max 0.001
_refine_ls_shift/su_mean 0.000
_refine_ls_structure_factor_coef Fsqd
_refine_ls_weighting_details 'w=1/[\s^2^(Fo^2^)+(0.0140P)^2^+0.5092P] where P=(Fo^2^+2Fc^2^)/3'
_refine_ls_weighting_scheme calc
_refine_ls_wR_factor_gt 0.0297
_refine_ls_wR_factor_ref 0.0299
_reflns_Friedel_coverage 0.000
_reflns_number_gt 5064
_reflns_number_total 5220
_reflns_threshold_expression 'I > 2\s(I)'
_cod_data_source_file c9sc00343f2.cif
_cod_data_source_block shelx
_cod_database_code 1551163
_shelx_shelxl_version_number 2018/3
_shelx_space_group_comment
;
The symmetry employed for this shelxl refinement is uniquely defined
by the following loop, which should always be used as a source of
symmetry information in preference to the above space-group names.
They are only intended as comments.
;
_shelx_estimated_absorpt_t_min 0.221
_shelx_estimated_absorpt_t_max 0.552

loop_
_space_group_symop_operation_xyz
'x, y, z'
'-x, -y, -z'

loop_
_atom_site_label
_atom_site_type_symbol
_atom_site_fract_x
_atom_site_fract_y
_atom_site_fract_z
_atom_site_U_iso_or_equiv
_atom_site_adp_type
_atom_site_occupancy
_atom_site_site_symmetry_order
_atom_site_calc_flag
_atom_site_refinement_flags_posn
_atom_site_refinement_flags_adp
C1 C 0.3037(3) 0.5970(3) 0.9703(2) 0.0465(5) Uani 1 1 d . .
H1A H 0.398043 0.595516 0.900654 0.070 Uiso 1 1 calc R U
H1B H 0.297573 0.524404 1.058543 0.070 Uiso 1 1 calc R U
H1C H 0.285221 0.687646 0.980022 0.070 Uiso 1 1 calc R U
C2 C 0.17917(18) 0.68422(18) 0.82364(17) 0.0243(3) Uani 1 1 d . .
C3 C 0.04440(19) 0.7371(2) 0.8464(2) 0.0307(4) Uani 1 1 d . .
H3 H -0.028764 0.696456 0.933118 0.037 Uiso 1 1 calc R U
C4 C 0.01308(19) 0.8494(2) 0.7444(2) 0.0320(4) Uani 1 1 d . .
H4 H -0.080670 0.883907 0.760945 0.038 Uiso 1 1 calc R U
C5 C 0.11928(19) 0.90906(18) 0.6204(2) 0.0280(4) Uani 1 1 d . .
H5 H 0.099849 0.988825 0.552517 0.034 Uiso 1 1 calc R U
C6 C 0.28939(17) 0.73523(16) 0.69227(17) 0.0211(3) Uani 1 1 d . .
C7 C 0.25720(18) 0.85356(17) 0.59226(17) 0.0222(3) Uani 1 1 d . .
C8 C 0.36292(19) 0.92215(16) 0.45878(18) 0.0237(3) Uani 1 1 d . .
H8 H 0.336807 1.009601 0.404686 0.028 Uiso 1 1 calc R U
C9 C 0.5708(2) 0.97320(18) 0.26567(18) 0.0287(4) Uani 1 1 d . .
H9A H 0.558212 1.069573 0.263525 0.034 Uiso 1 1 calc R U
H9B H 0.536876 0.969099 0.198534 0.034 Uiso 1 1 calc R U
C10 C 0.72450(19) 0.93257(17) 0.22658(17) 0.0259(3) Uani 1 1 d . .
H10A H 0.777495 0.985343 0.128124 0.031 Uiso 1 1 calc R U
H10B H 0.763645 0.953859 0.281789 0.031 Uiso 1 1 calc R U
C11 C 0.88480(18) 0.73346(18) 0.21500(17) 0.0254(3) Uani 1 1 d . .
H11A H 0.928620 0.751469 0.268501 0.030 Uiso 1 1 calc R U
H11B H 0.939088 0.782407 0.115934 0.030 Uiso 1 1 calc R U
C12 C 0.88481(19) 0.57954(19) 0.24652(17) 0.0278(4) Uani 1 1 d . .
H12A H 0.847835 0.562303 0.187559 0.033 Uiso 1 1 calc R U
H12B H 0.981909 0.541459 0.227863 0.033 Uiso 1 1 calc R U
C13 C 0.83640(16) 0.39230(17) 0.45525(17) 0.0216(3) Uani 1 1 d . .
H13 H 0.920306 0.354299 0.404676 0.026 Uiso 1 1 calc R U
C14 C 0.76250(17) 0.30997(16) 0.60013(16) 0.0196(3) Uani 1 1 d . .
C15 C 0.61757(16) 0.32847(15) 0.66979(16) 0.0169(3) Uani 1 1 d . .
C16 C 0.84195(19) 0.21426(18) 0.66958(19) 0.0259(3) Uani 1 1 d . .
H16 H 0.938131 0.198386 0.620080 0.031 Uiso 1 1 calc R U
C17 C 0.7821(2) 0.14296(19) 0.80879(19) 0.0301(4) Uani 1 1 d . .
H17 H 0.836630 0.078241 0.855625 0.036 Uiso 1 1 calc R U
C18 C 0.64090(19) 0.16627(18) 0.88082(18) 0.0266(3) Uani 1 1 d . .
H18 H 0.600076 0.118913 0.977526 0.032 Uiso 1 1 calc R U
C19 C 0.55958(17) 0.25721(16) 0.81358(16) 0.0201(3) Uani 1 1 d . .
C20 C 0.3659(2) 0.2458(2) 1.02347(18) 0.0345(4) Uani 1 1 d . .
H20A H 0.429066 0.277836 1.049352 0.052 Uiso 1 1 calc R U
H20B H 0.358918 0.144659 1.066669 0.052 Uiso 1 1 calc R U
H20C H 0.272397 0.287952 1.054576 0.052 Uiso 1 1 calc R U
N1 N 0.48811(15) 0.87857(14) 0.40482(14) 0.0214(3) Uani 1 1 d . .
N2 N 0.73759(15) 0.78296(14) 0.25266(14) 0.0210(3) Uani 1 1 d D .
N3 N 0.79576(14) 0.51183(14) 0.39213(14) 0.0211(3) Uani 1 1 d . .
N4 N 0.74537(15) 0.68928(15) 0.62278(15) 0.0238(3) Uani 1 1 d . .
O1 O 0.20213(14) 0.57275(13) 0.92887(13) 0.0304(3) Uani 1 1 d . .
O2 O 0.41333(13) 0.67502(12) 0.66642(12) 0.0243(2) Uani 1 1 d . .
O3 O 0.53614(11) 0.41226(11) 0.60419(11) 0.0168(2) Uani 1 1 d . .
O4 O 0.41989(12) 0.28517(13) 0.87791(12) 0.0259(2) Uani 1 1 d . .
O5 O 0.68755(14) 0.57473(13) 0.67025(13) 0.0299(3) Uani 1 1 d . .
O6 O 0.73975(14) 0.77420(13) 0.50822(13) 0.0297(3) Uani 1 1 d . .
O7 O 0.80354(18) 0.71971(17) 0.68021(16) 0.0452(4) Uani 1 1 d . .
Yb1 Yb 0.58573(2) 0.64451(2) 0.49315(2) 0.01507(3) Uani 1 1 d . .
H2 H 0.706(2) 0.764(2) 0.2036(19) 0.025(5) Uiso 1 1 d D .

loop_
_atom_site_aniso_label
_atom_site_aniso_U_11
_atom_site_aniso_U_22
_atom_site_aniso_U_33
_atom_site_aniso_U_23
_atom_site_aniso_U_13
_atom_site_aniso_U_12
C1 0.0590(14) 0.0508(13) 0.0353(11) -0.0067(10) -0.0284(11) -0.0097(11)
C2 0.0262(8) 0.0259(8) 0.0218(8) -0.0118(6) -0.0063(7) -0.0023(6)
C3 0.0248(9) 0.0389(10) 0.0291(9) -0.0193(8) -0.0033(7) -0.0033(7)
C4 0.0223(8) 0.0372(10) 0.0416(11) -0.0228(9) -0.0108(8) 0.0046(7)
C5 0.0293(9) 0.0253(8) 0.0363(10) -0.0157(7) -0.0166(8) 0.0046(7)
C6 0.0238(8) 0.0212(7) 0.0218(8) -0.0118(6) -0.0083(6) -0.0002(6)
C7 0.0246(8) 0.0201(7) 0.0248(8) -0.0108(6) -0.0098(7) 0.0004(6)
C8 0.0324(9) 0.0166(7) 0.0253(8) -0.0068(6) -0.0151(7) 0.0006(6)
C9 0.0350(10) 0.0207(8) 0.0227(8) 0.0008(6) -0.0101(7) -0.0056(7)
C10 0.0315(9) 0.0214(8) 0.0189(8) -0.0012(6) -0.0061(7) -0.0103(7)
C11 0.0219(8) 0.0310(9) 0.0186(7) -0.0080(7) -0.0012(6) -0.0089(7)
C12 0.0265(9) 0.0314(9) 0.0184(8) -0.0098(7) 0.0001(7) -0.0035(7)
C13 0.0159(7) 0.0277(8) 0.0226(8) -0.0126(6) -0.0054(6) -0.0001(6)
C14 0.0202(7) 0.0202(7) 0.0212(7) -0.0090(6) -0.0096(6) 0.0006(6)
C15 0.0191(7) 0.0156(6) 0.0190(7) -0.0055(5) -0.0103(6) -0.0012(5)
C16 0.0237(8) 0.0275(8) 0.0314(9) -0.0134(7) -0.0151(7) 0.0065(7)
C17 0.0335(9) 0.0279(9) 0.0325(9) -0.0080(7) -0.0223(8) 0.0083(7)
C18 0.0325(9) 0.0263(8) 0.0195(8) -0.0025(6) -0.0135(7) -0.0014(7)
C19 0.0210(7) 0.0212(7) 0.0190(7) -0.0053(6) -0.0090(6) -0.0037(6)
C20 0.0298(9) 0.0469(11) 0.0186(8) -0.0072(8) -0.0044(7) -0.0050(8)
N1 0.0256(7) 0.0183(6) 0.0188(6) -0.0032(5) -0.0091(6) -0.0034(5)
N2 0.0239(7) 0.0223(6) 0.0178(6) -0.0056(5) -0.0078(5) -0.0074(5)
N3 0.0196(6) 0.0247(7) 0.0175(6) -0.0085(5) -0.0042(5) -0.0024(5)
N4 0.0233(7) 0.0303(7) 0.0231(7) -0.0125(6) -0.0107(6) -0.0018(6)
O1 0.0322(7) 0.0334(7) 0.0213(6) -0.0066(5) -0.0075(5) -0.0055(5)
O2 0.0243(6) 0.0255(6) 0.0181(5) -0.0074(5) -0.0060(5) 0.0047(5)
O3 0.0176(5) 0.0166(5) 0.0162(5) -0.0028(4) -0.0091(4) -0.0008(4)
O4 0.0203(6) 0.0367(7) 0.0169(5) -0.0058(5) -0.0064(5) -0.0022(5)
O5 0.0387(7) 0.0242(6) 0.0309(7) -0.0040(5) -0.0203(6) -0.0061(5)
O6 0.0382(7) 0.0286(6) 0.0240(6) -0.0035(5) -0.0148(6) -0.0117(5)
O7 0.0554(10) 0.0567(9) 0.0422(8) -0.0182(7) -0.0305(8) -0.0142(8)
Yb1 0.01553(4) 0.01574(4) 0.01329(4) -0.00380(2) -0.00546(3) -0.00238(2)

loop_
_atom_type_symbol
_atom_type_description
_atom_type_scat_dispersion_real
_atom_type_scat_dispersion_imag
_atom_type_scat_source
C C 0.0033 0.0016 'International Tables Vol C Tables 4.2.6.8 and 6.1.1.4'
H H 0.0000 0.0000 'International Tables Vol C Tables 4.2.6.8 and 6.1.1.4'
N N 0.0061 0.0033 'International Tables Vol C Tables 4.2.6.8 and 6.1.1.4'
O O 0.0106 0.0060 'International Tables Vol C Tables 4.2.6.8 and 6.1.1.4'
Yb Yb -0.3850 5.5486 'International Tables Vol C Tables 4.2.6.8 and 6.1.1.4'

loop_
_geom_angle_atom_site_label_1
_geom_angle_atom_site_label_2
_geom_angle_atom_site_label_3
_geom_angle
_geom_angle_site_symmetry_1
_geom_angle_site_symmetry_3
O1 C1 H1A 109.5 . .
O1 C1 H1B 109.5 . .
H1A C1 H1B 109.5 . .
O1 C1 H1C 109.5 . .
H1A C1 H1C 109.5 . .
H1B C1 H1C 109.5 . .
C3 C2 O1 118.10(16) . .
C3 C2 C6 121.06(17) . .
O1 C2 C6 120.65(15) . .
C2 C3 C4 121.31(17) . .
C2 C3 H3 119.3 . .
C4 C3 H3 119.3 . .
C5 C4 C3 119.11(17) . .
C5 C4 H4 120.4 . .
C3 C4 H4 120.4 . .
C4 C5 C7 120.79(17) . .
C4 C5 H5 119.6 . .
C7 C5 H5 119.6 . .
O2 C6 C7 122.43(15) . .
O2 C6 C2 121.04(15) . .
C7 C6 C2 116.54(15) . .
C5 C7 C6 120.77(16) . .
C5 C7 C8 117.32(16) . .
C6 C7 C8 121.90(15) . .
N1 C8 C7 127.44(15) . .
N1 C8 H8 116.3 . .
C7 C8 H8 116.3 . .
N1 C9 C10 110.08(14) . .
N1 C9 H9A 109.6 . .
C10 C9 H9A 109.6 . .
N1 C9 H9B 109.6 . .
C10 C9 H9B 109.6 . .
H9A C9 H9B 108.2 . .
N2 C10 C9 108.44(14) . .
N2 C10 H10A 110.0 . .
C9 C10 H10A 110.0 . .
N2 C10 H10B 110.0 . .
C9 C10 H10B 110.0 . .
H10A C10 H10B 108.4 . .
N2 C11 C12 107.75(14) . .
N2 C11 H11A 110.2 . .
C12 C11 H11A 110.2 . .
N2 C11 H11B 110.2 . .
C12 C11 H11B 110.2 . .
H11A C11 H11B 108.5 . .
N3 C12 C11 108.52(13) . .
N3 C12 H12A 110.0 . .
C11 C12 H12A 110.0 . .
N3 C12 H12B 110.0 . .
C11 C12 H12B 110.0 . .
H12A C12 H12B 108.4 . .
N3 C13 C14 124.34(15) . .
N3 C13 H13 117.8 . .
C14 C13 H13 117.8 . .
C16 C14 C15 120.63(15) . .
C16 C14 C13 117.48(15) . .
C15 C14 C13 121.86(14) . .
O3 C15 C14 122.14(14) . .
O3 C15 C19 120.31(14) . .
C14 C15 C19 117.54(14) . .
O3 C15 Yb1 39.37(6) . .
C14 C15 Yb1 98.91(10) . .
C19 C15 Yb1 129.91(10) . .
C17 C16 C14 120.54(16) . .
C17 C16 H16 119.7 . .
C14 C16 H16 119.7 . .
C16 C17 C18 119.50(16) . .
C16 C17 H17 120.3 . .
C18 C17 H17 120.3 . .
C19 C18 C17 120.86(16) . .
C19 C18 H18 119.6 . .
C17 C18 H18 119.6 . .
O4 C19 C18 124.00(15) . .
O4 C19 C15 115.32(13) . .
C18 C19 C15 120.68(15) . .
O4 C20 H20A 109.5 . .
O4 C20 H20B 109.5 . .
H20A C20 H20B 109.5 . .
O4 C20 H20C 109.5 . .
H20A C20 H20C 109.5 . .
H20B C20 H20C 109.5 . .
C8 N1 C9 114.30(14) . .
C8 N1 Yb1 126.64(11) . .
C9 N1 Yb1 118.30(11) . .
C10 N2 C11 112.59(13) . .
C10 N2 Yb1 111.82(10) . .
C11 N2 Yb1 112.37(10) . .
C10 N2 H2 110.3(14) . .
C11 N2 H2 105.7(14) . .
Yb1 N2 H2 103.5(14) . .
C13 N3 C12 116.53(14) . .
C13 N3 Yb1 126.46(11) . .
C12 N3 Yb1 116.98(10) . .
O7 N4 O5 123.12(15) . .
O7 N4 O6 121.14(15) . .
O5 N4 O6 115.74(13) . .
O7 N4 Yb1 173.10(13) . .
O5 N4 Yb1 60.13(8) . .
O6 N4 Yb1 56.03(7) . .
C2 O1 C1 114.05(15) . .
C6 O2 Yb1 138.29(10) . .
C15 O3 Yb1 127.61(9) . 2_666
C15 O3 Yb1 118.85(9) . .
Yb1 O3 Yb1 108.37(4) 2_666 .
C19 O4 C20 117.38(13) . .
N4 O5 Yb1 93.80(9) . .
N4 O6 Yb1 97.53(9) . .
O2 Yb1 O3 99.68(4) . 2_666
O2 Yb1 O3 86.72(4) . .
O3 Yb1 O3 71.63(4) 2_666 .
O2 Yb1 O6 91.84(5) . .
O3 Yb1 O6 157.44(4) 2_666 .
O3 Yb1 O6 128.77(4) . .
O2 Yb1 N1 73.58(4) . .
O3 Yb1 N1 83.15(4) 2_666 .
O3 Yb1 N1 144.87(4) . .
O6 Yb1 N1 81.61(5) . .
O2 Yb1 O5 76.82(5) . .
O3 Yb1 O5 149.31(4) 2_666 .
O3 Yb1 O5 77.71(4) . .
O6 Yb1 O5 52.38(4) . .
N1 Yb1 O5 123.49(4) . .
O2 Yb1 N3 151.54(4) . .
O3 Yb1 N3 91.01(4) 2_666 .
O3 Yb1 N3 71.66(4) . .
O6 Yb1 N3 87.83(5) . .
N1 Yb1 N3 134.27(5) . .
O5 Yb1 N3 80.56(5) . .
O2 Yb1 N2 139.36(5) . .
O3 Yb1 N2 85.75(4) 2_666 .
O3 Yb1 N2 132.30(4) . .
O6 Yb1 N2 73.04(4) . .
N1 Yb1 N2 67.11(5) . .
O5 Yb1 N2 117.03(5) . .
N3 Yb1 N2 67.25(5) . .
O2 Yb1 N4 81.86(5) . .
O3 Yb1 N4 174.75(4) 2_666 .
O3 Yb1 N4 103.54(4) . .
O6 Yb1 N4 26.44(4) . .
N1 Yb1 N4 102.10(4) . .
O5 Yb1 N4 26.07(4) . .
N3 Yb1 N4 85.40(4) . .
N2 Yb1 N4 96.37(4) . .
O2 Yb1 C15 91.42(4) . .
O3 Yb1 C15 91.74(4) 2_666 .
O3 Yb1 C15 21.78(4) . .
O6 Yb1 C15 107.40(4) . .
N1 Yb1 C15 162.99(4) . .
O5 Yb1 C15 58.24(4) . .
N3 Yb1 C15 61.75(4) . .
N2 Yb1 C15 128.88(4) . .
N4 Yb1 C15 83.19(4) . .
O2 Yb1 Yb1 93.90(3) . 2_666
O3 Yb1 Yb1 35.95(3) 2_666 2_666
O3 Yb1 Yb1 35.69(3) . 2_666
O6 Yb1 Yb1 162.75(3) . 2_666
N1 Yb1 Yb1 115.63(3) . 2_666
O5 Yb1 Yb1 113.39(3) . 2_666
N3 Yb1 Yb1 79.41(3) . 2_666
N2 Yb1 Yb1 111.76(3) . 2_666
N4 Yb1 Yb1 139.19(3) . 2_666
C15 Yb1 Yb1 56.24(3) . 2_666

loop_
_geom_bond_atom_site_label_1
_geom_bond_atom_site_label_2
_geom_bond_distance
_geom_bond_site_symmetry_2
C1 O1 1.425(2) .
C1 H1A 0.9800 .
C1 H1B 0.9800 .
C1 H1C 0.9800 .
C2 C3 1.377(3) .
C2 O1 1.380(2) .
C2 C6 1.421(2) .
C3 C4 1.397(3) .
C3 H3 0.9500 .
C4 C5 1.369(3) .
C4 H4 0.9500 .
C5 C7 1.410(2) .
C5 H5 0.9500 .
C6 O2 1.306(2) .
C6 C7 1.419(2) .
C7 C8 1.443(2) .
C8 N1 1.283(2) .
C8 H8 0.9500 .
C9 N1 1.476(2) .
C9 C10 1.509(3) .
C9 H9A 0.9900 .
C9 H9B 0.9900 .
C10 N2 1.472(2) .
C10 H10A 0.9900 .
C10 H10B 0.9900 .
C11 N2 1.472(2) .
C11 C12 1.511(2) .
C11 H11A 0.9900 .
C11 H11B 0.9900 .
C12 N3 1.469(2) .
C12 H12A 0.9900 .
C12 H12B 0.9900 .
C13 N3 1.275(2) .
C13 C14 1.460(2) .
C13 H13 0.9500 .
C14 C16 1.398(2) .
C14 C15 1.409(2) .
C15 O3 1.3441(18) .
C15 C19 1.412(2) .
C15 Yb1 3.1727(15) .
C16 C17 1.373(3) .
C16 H16 0.9500 .
C17 C18 1.393(3) .
C17 H17 0.9500 .
C18 C19 1.379(2) .
C18 H18 0.9500 .
C19 O4 1.374(2) .
C20 O4 1.424(2) .
C20 H20A 0.9800 .
C20 H20B 0.9800 .
C20 H20C 0.9800 .
N1 Yb1 2.4713(14) .
N2 Yb1 2.4962(14) .
N2 H2 0.856(15) .
N3 Yb1 2.4885(14) .
N4 O7 1.2154(19) .
N4 O5 1.2553(19) .
N4 O6 1.2802(19) .
N4 Yb1 2.8503(14) .
O2 Yb1 2.1503(12) .
O3 Yb1 2.2833(11) 2_666
O3 Yb1 2.2976(11) .
O5 Yb1 2.4771(13) .
O6 Yb1 2.3843(12) .
Yb1 Yb1 3.7146(5) 2_666

loop_
_geom_hbond_atom_site_label_D
_geom_hbond_atom_site_label_H
_geom_hbond_atom_site_label_A
_geom_hbond_distance_DH
_geom_hbond_distance_HA
_geom_hbond_distance_DA
_geom_hbond_angle_DHA
_geom_hbond_site_symmetry_A
_geom_hbond_publ_flag
N2 H2 O4 0.856(15) 2.127(15) 2.9660(18) 166.3(19) 2_666 yes
C12 H12A O1 0.99 2.54 3.470(2) 157.4 2_666 yes
C10 H10B O6 0.99 2.47 3.048(2) 116.9 . yes
C1 H1A O2 0.98 2.42 2.978(3) 115.8 . yes
C1 H1A O2 0.98 2.42 2.978(3) 115.8 . yes
C10 H10B O6 0.99 2.47 3.048(2) 116.9 . yes
C12 H12A O1 0.99 2.54 3.470(2) 157.4 2_666 yes
N2 H2 O4 0.856(15) 2.127(15) 2.9660(18) 166.3(19) 2_666 yes

loop_
_geom_torsion_atom_site_label_1
_geom_torsion_atom_site_label_2
_geom_torsion_atom_site_label_3
_geom_torsion_atom_site_label_4
_geom_torsion
_geom_torsion_site_symmetry_4
O1 C2 C3 C4 -179.69(16) .
C6 C2 C3 C4 -4.8(3) .
C2 C3 C4 C5 -1.1(3) .
C3 C4 C5 C7 3.7(3) .
C3 C2 C6 O2 -172.31(16) .
O1 C2 C6 O2 2.5(2) .
C3 C2 C6 C7 7.6(2) .
O1 C2 C6 C7 -177.62(14) .
C4 C5 C7 C6 -0.6(3) .
C4 C5 C7 C8 179.67(16) .
O2 C6 C7 C5 174.91(15) .
C2 C6 C7 C5 -5.0(2) .
O2 C6 C7 C8 -5.3(2) .
C2 C6 C7 C8 174.80(15) .
C5 C7 C8 N1 -169.12(16) .
C6 C7 C8 N1 11.1(3) .
N1 C9 C10 N2 50.03(18) .
N2 C11 C12 N3 -56.12(18) .
N3 C13 C14 C16 -153.84(16) .
N3 C13 C14 C15 24.1(2) .
C16 C14 C15 O3 -175.18(14) .
C13 C14 C15 O3 7.0(2) .
C16 C14 C15 C19 6.0(2) .
C13 C14 C15 C19 -171.85(14) .
C16 C14 C15 Yb1 150.48(13) .
C13 C14 C15 Yb1 -27.35(16) .
C15 C14 C16 C17 -4.2(3) .
C13 C14 C16 C17 173.76(16) .
C14 C16 C17 C18 0.2(3) .
C16 C17 C18 C19 1.7(3) .
C17 C18 C19 O4 179.99(16) .
C17 C18 C19 C15 0.3(3) .
O3 C15 C19 O4 -2.7(2) .
C14 C15 C19 O4 176.20(13) .
Yb1 C15 C19 O4 44.61(19) .
O3 C15 C19 C18 177.08(14) .
C14 C15 C19 C18 -4.1(2) .
Yb1 C15 C19 C18 -135.65(14) .
C7 C8 N1 C9 179.77(16) .
C7 C8 N1 Yb1 10.0(2) .
C10 C9 N1 C8 165.38(15) .
C10 C9 N1 Yb1 -23.94(18) .
C9 C10 N2 C11 178.89(14) .
C9 C10 N2 Yb1 -53.47(15) .
C12 C11 N2 C10 179.86(13) .
C12 C11 N2 Yb1 52.50(15) .
C14 C13 N3 C12 179.39(15) .
C14 C13 N3 Yb1 1.7(2) .
C11 C12 N3 C13 -143.64(15) .
C11 C12 N3 Yb1 34.32(17) .
C3 C2 O1 C1 -122.35(19) .
C6 C2 O1 C1 62.7(2) .
C7 C6 O2 Yb1 -29.4(2) .
C2 C6 O2 Yb1 150.52(13) .
C14 C15 O3 Yb1 90.00(16) 2_666
C19 C15 O3 Yb1 -91.19(16) 2_666
Yb1 C15 O3 Yb1 151.48(15) 2_666
C14 C15 O3 Yb1 -61.48(17) .
C19 C15 O3 Yb1 117.33(13) .
C18 C19 O4 C20 16.2(2) .
C15 C19 O4 C20 -164.12(15) .
O7 N4 O5 Yb1 172.86(16) .
O6 N4 O5 Yb1 -7.14(15) .
O7 N4 O6 Yb1 -172.54(15) .
O5 N4 O6 Yb1 7.47(15) .
